data_7244111
loop_
_publ_author_name
'Galeev, Andrew R.'
'Moroz, Anna A.'
'Dmitriev, Maksim V.'
'Maslivets, Andrey N.'

_publ_section_title
;
 Cycloaddition of Huisgen 1,4-dipoles: synthesis and rapid epimerization
 of functionalized spiropyrido[2,1-<i>b</i>][1,3]oxazine-pyrroles and
 related products.
;
_journal_issue 1
_journal_name_full 'RSC advances'
_journal_page_first 578
_journal_page_last 587
_journal_paper_doi 10.1039/d1ra08384h
_journal_volume 12
_journal_year 2021
_chemical_formula_moiety 'C30 H21 N3 O5'
_chemical_formula_sum 'C30 H21 N3 O5'
_chemical_formula_weight 503.50
_space_group_crystal_system monoclinic
_space_group_IT_number 14
_space_group_name_Hall '-P 2yn'
_space_group_name_H-M_alt 'P 1 21/n 1'
_atom_sites_solution_hydrogens geom
_atom_sites_solution_primary direct
_audit_creation_date 2020-10-14
_audit_creation_method
;
Olex2 1.3
(compiled 2020.07.31 svn.rc2a77460 for OlexSys, GUI svn.r6145)
;
_audit_update_record
;
2021-10-31 deposited with the CCDC.	2021-12-15 downloaded from the CCDC.
;
_cell_angle_alpha 90
_cell_angle_beta 94.70(2)
_cell_angle_gamma 90
_cell_formula_units_Z 4
_cell_length_a 8.7697(18)
_cell_length_b 19.206(5)
_cell_length_c 14.480(3)
_cell_measurement_reflns_used 2616
_cell_measurement_temperature 295(2)
_cell_measurement_theta_max 24.4850
_cell_measurement_theta_min 3.0930
_cell_volume 2430.7(10)
_computing_cell_refinement
;
CrysAlisPro, Agilent Technologies,
Version 1.171.37.33 (release 27-03-2014 CrysAlis171 .NET)
(compiled Mar 27 2014,17:12:48)
;
_computing_data_collection
;
CrysAlisPro, Agilent Technologies,
Version 1.171.37.33 (release 27-03-2014 CrysAlis171 .NET)
(compiled Mar 27 2014,17:12:48)
;
_computing_data_reduction
;
CrysAlisPro, Agilent Technologies,
Version 1.171.37.33 (release 27-03-2014 CrysAlis171 .NET)
(compiled Mar 27 2014,17:12:48)
;
_computing_molecular_graphics 'Olex2 1.3 (Dolomanov et al., 2009)'
_computing_publication_material 'Olex2 1.3 (Dolomanov et al., 2009)'
_computing_structure_refinement 'SHELXL 2018/3 (Sheldrick, 2015)'
_computing_structure_solution 'SHELXS  (Sheldrick, 2008)'
_diffrn_ambient_temperature 295.15
_diffrn_detector 'CCD plate'
_diffrn_detector_area_resol_mean 10.4752
_diffrn_detector_type Ruby
_diffrn_measured_fraction_theta_full 0.999
_diffrn_measured_fraction_theta_max 0.860
_diffrn_measurement_details
;
#__ type_ start__ end____ width___ exp.time_
  1 omega  -38.00    5.00   1.0000   40.0000
omega____ theta____ kappa____ phi______ frames
    -      -14.3197  -38.0000   90.0000 43

#__ type_ start__ end____ width___ exp.time_
  2 omega   68.00   93.00   1.0000   40.0000
omega____ theta____ kappa____ phi______ frames
    -       13.8509   38.0000  150.0000 25

#__ type_ start__ end____ width___ exp.time_
  3 omega  -94.00   21.00   1.0000   40.0000
omega____ theta____ kappa____ phi______ frames
    -      -14.3197  -77.0000    0.0000 115

#__ type_ start__ end____ width___ exp.time_
  4 omega  -12.00   30.00   1.0000   40.0000
omega____ theta____ kappa____ phi______ frames
    -      -14.3197  -99.0000 -150.0000 42

#__ type_ start__ end____ width___ exp.time_
  5 omega  -68.00  -16.00   1.0000   40.0000
omega____ theta____ kappa____ phi______ frames
    -      -14.3197  -19.0000 -150.0000 52
;
_diffrn_measurement_device 'four-circle diffractometer'
_diffrn_measurement_device_type 'New Xcalibur, Ruby'
_diffrn_measurement_method '\w scans'
_diffrn_orient_matrix_UB_11 -0.0268971000
_diffrn_orient_matrix_UB_12 0.0346607000
_diffrn_orient_matrix_UB_13 0.0028009000
_diffrn_orient_matrix_UB_21 -0.0645830000
_diffrn_orient_matrix_UB_22 -0.0121264000
_diffrn_orient_matrix_UB_23 0.0218624000
_diffrn_orient_matrix_UB_31 0.0411654000
_diffrn_orient_matrix_UB_32 0.0038897000
_diffrn_orient_matrix_UB_33 0.0439188000
_diffrn_radiation_monochromator graphite
_diffrn_radiation_probe x-ray
_diffrn_radiation_type 'Mo K\a'
_diffrn_radiation_wavelength 0.71073
_diffrn_reflns_av_R_equivalents 0.0548
_diffrn_reflns_av_unetI/netI 0.0666
_diffrn_reflns_Laue_measured_fraction_full 0.999
_diffrn_reflns_Laue_measured_fraction_max 0.860
_diffrn_reflns_limit_h_max 8
_diffrn_reflns_limit_h_min -11
_diffrn_reflns_limit_k_max 26
_diffrn_reflns_limit_k_min -24
_diffrn_reflns_limit_l_max 15
_diffrn_reflns_limit_l_min -18
_diffrn_reflns_number 16407
_diffrn_reflns_point_group_measured_fraction_full 0.999
_diffrn_reflns_point_group_measured_fraction_max 0.860
_diffrn_reflns_theta_full 26.000
_diffrn_reflns_theta_max 29.443
_diffrn_reflns_theta_min 2.822
_diffrn_source 'Enhance (Mo) X-ray Source'
_exptl_absorpt_coefficient_mu 0.095
_exptl_absorpt_correction_T_max 1.00000
_exptl_absorpt_correction_T_min 0.67568
_exptl_absorpt_correction_type multi-scan
_exptl_absorpt_process_details
;
CrysAlisPro, Agilent Technologies,
Version 1.171.37.33 (release 27-03-2014 CrysAlis171 .NET)
(compiled Mar 27 2014,17:12:48)
Empirical absorption correction using spherical harmonics,
 implemented in SCALE3 ABSPACK scaling algorithm.
;
_exptl_crystal_colour 'clear yellow'
_exptl_crystal_colour_lustre clear
_exptl_crystal_colour_primary yellow
_exptl_crystal_density_diffrn 1.376
_exptl_crystal_density_method 'not measured'
_exptl_crystal_description prism
_exptl_crystal_F_000 1048
_exptl_crystal_size_max 0.5
_exptl_crystal_size_mid 0.25
_exptl_crystal_size_min 0.12
_refine_diff_density_max 0.212
_refine_diff_density_min -0.184
_refine_diff_density_rms 0.047
_refine_ls_extinction_coef 0.0056(14)
_refine_ls_extinction_expression Fc^*^=kFc[1+0.001xFc^2^\l^3^/sin(2\q)]^-1/4^
_refine_ls_extinction_method 'SHELXL-2018/3 (Sheldrick 2018)'
_refine_ls_goodness_of_fit_ref 1.019
_refine_ls_hydrogen_treatment constr
_refine_ls_matrix_type full
_refine_ls_number_parameters 346
_refine_ls_number_reflns 5791
_refine_ls_number_restraints 0
_refine_ls_restrained_S_all 1.019
_refine_ls_R_factor_all 0.1360
_refine_ls_R_factor_gt 0.0652
_refine_ls_shift/su_max 0.000
_refine_ls_shift/su_mean 0.000
_refine_ls_structure_factor_coef Fsqd
_refine_ls_weighting_details 'w=1/[\s^2^(Fo^2^)+(0.0959P)^2^] where P=(Fo^2^+2Fc^2^)/3'
_refine_ls_weighting_scheme calc
_refine_ls_wR_factor_gt 0.1616
_refine_ls_wR_factor_ref 0.2173
_reflns_Friedel_coverage 0.000
_reflns_number_gt 2816
_reflns_number_total 5791
_reflns_threshold_expression 'I > 2\s(I)'
_cod_data_source_file d1ra08384h2.cif
_cod_data_source_block psu-1152(r-312-r)
_cod_depositor_comments 'Adding full bibliography for 7244108--7244111.cif.'
_cod_database_code 7244111
_shelx_shelxl_version_number 2018/3
_shelx_space_group_comment
;
The symmetry employed for this shelxl refinement is uniquely defined
by the following loop, which should always be used as a source of
symmetry information in preference to the above space-group names.
They are only intended as comments.
;
_shelx_estimated_absorpt_t_max 0.989
_shelx_estimated_absorpt_t_min 0.954
_reflns_odcompleteness_completeness 99.84
_reflns_odcompleteness_iscentric 1
_reflns_odcompleteness_theta 26.32
_olex2_refinement_description
;
1. Fixed Uiso
 At 1.2 times of:
  All C(H) groups
 At 1.5 times of:
  All C(H,H,H) groups
2.a Ternary CH refined with riding coordinates:
 C4(H4)
2.b Aromatic/amide H refined with riding coordinates:
 C5(H5), C6(H6), C9(H9), C10(H10), C11(H11), C12(H12), C17(H17), C18(H18),
 C19(H19), C20(H20), C23(H23), C24(H24), C25(H25), C26(H26)
2.c Idealised Me refined as rotating group:
 C28(H28A,H28B,H28C), C30(H30A,H30B,H30C)
;
_olex2_submission_special_instructions 'No special instructions were received'

loop_
_space_group_symop_operation_xyz
'x, y, z'
'-x+1/2, y+1/2, -z+1/2'
'-x, -y, -z'
'x-1/2, -y-1/2, z-1/2'

loop_
_atom_site_label
_atom_site_type_symbol
_atom_site_fract_x
_atom_site_fract_y
_atom_site_fract_z
_atom_site_U_iso_or_equiv
_atom_site_adp_type
_atom_site_occupancy
_atom_site_site_symmetry_order
_atom_site_calc_flag
_atom_site_refinement_flags_posn
_atom_site_refinement_flags_adp
_atom_site_refinement_flags_occupancy
_atom_site_disorder_assembly
_atom_site_disorder_group
O1 O 0.96983(17) 0.23984(9) 0.42486(12) 0.0573(5) Uani 1 1 d . . . . .
O2 O 0.5577(2) 0.42339(10) 0.40273(13) 0.0713(6) Uani 1 1 d . . . . .
O3 O 0.53254(19) 0.36612(10) 0.26730(12) 0.0657(5) Uani 1 1 d . . . . .
O4 O 0.5515(2) 0.17575(11) 0.27514(15) 0.0824(7) Uani 1 1 d . . . . .
O5 O 0.43960(18) 0.25337(10) 0.36366(13) 0.0672(6) Uani 1 1 d . . . . .
N1 N 0.8528(2) 0.35048(11) 0.42601(14) 0.0559(6) Uani 1 1 d . . . . .
N2 N 0.7543(2) 0.11639(11) 0.47169(14) 0.0563(6) Uani 1 1 d . . . . .
N3 N 0.8740(3) 0.02030(12) 0.34333(16) 0.0680(6) Uani 1 1 d . . . . .
C1 C 0.7201(3) 0.32685(13) 0.37694(15) 0.0505(6) Uani 1 1 d . . . . .
C2 C 0.7061(3) 0.25720(13) 0.36173(16) 0.0509(6) Uani 1 1 d . . . . .
C3 C 0.8438(2) 0.21013(14) 0.36689(16) 0.0524(6) Uani 1 1 d . . . . .
C4 C 0.9242(3) 0.29512(14) 0.48273(17) 0.0616(7) Uani 1 1 d . . . . .
H4 H 0.849305 0.276946 0.523220 0.074 Uiso 1 1 calc R U . . .
C5 C 1.0608(3) 0.31909(18) 0.5411(2) 0.0795(10) Uani 1 1 d . . . . .
H5 H 1.099331 0.291717 0.590629 0.095 Uiso 1 1 calc R U . . .
C6 C 1.1287(3) 0.3784(2) 0.5243(2) 0.0869(10) Uani 1 1 d . . . . .
H6 H 1.213539 0.391840 0.562981 0.104 Uiso 1 1 calc R U . . .
C7 C 1.0767(3) 0.42363(16) 0.4482(2) 0.0727(8) Uani 1 1 d . . . . .
C8 C 0.9398(3) 0.40700(14) 0.3966(2) 0.0596(7) Uani 1 1 d . . . . .
C9 C 0.8939(3) 0.44749(15) 0.3202(2) 0.0683(8) Uani 1 1 d . . . . .
H9 H 0.805697 0.435625 0.283539 0.082 Uiso 1 1 calc R U . . .
C10 C 0.9769(4) 0.50510(17) 0.2977(3) 0.0842(9) Uani 1 1 d . . . . .
H10 H 0.942181 0.531941 0.246783 0.101 Uiso 1 1 calc R U . . .
C11 C 1.1081(4) 0.5237(2) 0.3479(3) 0.1010(12) Uani 1 1 d . . . . .
H11 H 1.162535 0.562923 0.332339 0.121 Uiso 1 1 calc R U . . .
C12 C 1.1583(4) 0.4831(2) 0.4220(3) 0.0928(11) Uani 1 1 d . . . . .
H12 H 1.248824 0.495033 0.456334 0.111 Uiso 1 1 calc R U . . .
C13 C 0.8180(2) 0.13530(14) 0.39759(17) 0.0526(6) Uani 1 1 d . . . . .
C14 C 0.8747(3) 0.08817(14) 0.33244(17) 0.0554(7) Uani 1 1 d . . . . .
C15 C 0.9287(3) 0.12739(14) 0.25531(17) 0.0552(7) Uani 1 1 d . . . . .
C16 C 0.9051(3) 0.19859(14) 0.27203(16) 0.0528(6) Uani 1 1 d . . . . .
C17 C 0.9405(3) 0.24824(16) 0.20864(18) 0.0618(7) Uani 1 1 d . . . . .
H17 H 0.923826 0.295251 0.219487 0.074 Uiso 1 1 calc R U . . .
C18 C 1.0020(3) 0.22619(18) 0.12757(19) 0.0723(8) Uani 1 1 d . . . . .
H18 H 1.026038 0.258862 0.083647 0.087 Uiso 1 1 calc R U . . .
C19 C 1.0276(3) 0.15575(19) 0.1119(2) 0.0730(8) Uani 1 1 d . . . . .
H19 H 1.070375 0.141991 0.058064 0.088 Uiso 1 1 calc R U . . .
C20 C 0.9906(3) 0.10643(16) 0.17487(18) 0.0650(7) Uani 1 1 d . . . . .
H20 H 1.006863 0.059443 0.163651 0.078 Uiso 1 1 calc R U . . .
C21 C 0.8096(3) -0.00227(15) 0.42180(19) 0.0655(7) Uani 1 1 d . . . . .
C22 C 0.7483(3) 0.04450(14) 0.48425(18) 0.0572(7) Uani 1 1 d . . . . .
C23 C 0.6791(3) 0.01778(16) 0.56056(19) 0.0683(8) Uani 1 1 d . . . . .
H23 H 0.638191 0.048142 0.602040 0.082 Uiso 1 1 calc R U . . .
C24 C 0.6710(4) -0.05265(18) 0.5747(2) 0.0858(10) Uani 1 1 d . . . . .
H24 H 0.624473 -0.069812 0.625488 0.103 Uiso 1 1 calc R U . . .
C25 C 0.7328(5) -0.09878(19) 0.5129(3) 0.1004(12) Uani 1 1 d . . . . .
H25 H 0.726931 -0.146508 0.522778 0.120 Uiso 1 1 calc R U . . .
C26 C 0.8011(4) -0.07441(17) 0.4385(3) 0.0919(10) Uani 1 1 d . . . . .
H26 H 0.842722 -0.105562 0.398329 0.110 Uiso 1 1 calc R U . . .
C27 C 0.5951(3) 0.37828(14) 0.35260(18) 0.0543(6) Uani 1 1 d . . . . .
C28 C 0.3933(3) 0.40497(17) 0.2404(2) 0.0835(10) Uani 1 1 d . . . . .
H28A H 0.346586 0.386754 0.183107 0.125 Uiso 1 1 calc R U . . .
H28B H 0.417985 0.453188 0.232468 0.125 Uiso 1 1 calc R U . . .
H28C H 0.323446 0.400580 0.287742 0.125 Uiso 1 1 calc R U . . .
C29 C 0.5594(3) 0.22390(15) 0.32754(18) 0.0567(7) Uani 1 1 d . . . . .
C30 C 0.2928(3) 0.23577(17) 0.3174(2) 0.0882(10) Uani 1 1 d . . . . .
H30A H 0.286238 0.253735 0.255285 0.132 Uiso 1 1 calc R U . . .
H30B H 0.213004 0.255784 0.350444 0.132 Uiso 1 1 calc R U . . .
H30C H 0.281312 0.186063 0.315503 0.132 Uiso 1 1 calc R U . . .

loop_
_atom_site_aniso_label
_atom_site_aniso_U_11
_atom_site_aniso_U_22
_atom_site_aniso_U_33
_atom_site_aniso_U_23
_atom_site_aniso_U_13
_atom_site_aniso_U_12
O1 0.0432(9) 0.0653(11) 0.0622(10) -0.0104(9) -0.0027(8) 0.0058(8)
O2 0.0721(12) 0.0687(12) 0.0736(13) -0.0031(11) 0.0096(10) 0.0173(10)
O3 0.0590(11) 0.0764(13) 0.0597(11) 0.0101(10) -0.0073(8) 0.0082(9)
O4 0.0626(12) 0.0880(15) 0.0946(15) -0.0278(13) -0.0061(11) -0.0056(11)
O5 0.0439(10) 0.0810(13) 0.0771(12) 0.0033(10) 0.0081(9) -0.0001(9)
N1 0.0509(12) 0.0591(13) 0.0566(12) -0.0059(11) -0.0032(10) 0.0014(10)
N2 0.0536(12) 0.0631(14) 0.0524(12) -0.0011(11) 0.0052(10) -0.0022(10)
N3 0.0793(15) 0.0615(15) 0.0642(14) -0.0018(13) 0.0120(12) 0.0083(12)
C1 0.0440(13) 0.0623(16) 0.0450(13) -0.0005(12) 0.0032(10) 0.0020(12)
C2 0.0418(13) 0.0635(17) 0.0473(13) -0.0019(12) 0.0035(10) 0.0017(12)
C3 0.0448(13) 0.0595(15) 0.0522(14) -0.0022(12) 0.0002(11) -0.0005(12)
C4 0.0618(15) 0.0729(18) 0.0492(14) -0.0035(14) -0.0016(12) 0.0115(14)
C5 0.074(2) 0.090(2) 0.0701(19) -0.0191(18) -0.0227(15) 0.0192(18)
C6 0.0613(18) 0.103(3) 0.092(2) -0.040(2) -0.0203(17) 0.0090(19)
C7 0.0572(16) 0.0712(18) 0.088(2) -0.0294(18) -0.0022(15) 0.0044(15)
C8 0.0482(14) 0.0594(17) 0.0713(18) -0.0150(15) 0.0057(12) -0.0001(13)
C9 0.0570(16) 0.0675(18) 0.082(2) -0.0018(16) 0.0129(14) -0.0026(14)
C10 0.073(2) 0.070(2) 0.112(3) -0.001(2) 0.0224(19) -0.0084(17)
C11 0.077(2) 0.085(2) 0.144(3) -0.016(3) 0.028(2) -0.008(2)
C12 0.0564(18) 0.097(3) 0.126(3) -0.051(3) 0.0126(19) -0.0162(19)
C13 0.0427(13) 0.0623(16) 0.0523(14) -0.0015(13) 0.0007(11) 0.0024(12)
C14 0.0523(14) 0.0596(16) 0.0542(15) -0.0035(14) 0.0038(12) 0.0053(13)
C15 0.0458(14) 0.0664(18) 0.0538(15) -0.0062(14) 0.0068(11) 0.0046(12)
C16 0.0413(12) 0.0687(17) 0.0482(13) -0.0019(13) 0.0030(10) 0.0043(12)
C17 0.0569(15) 0.0705(18) 0.0589(16) 0.0050(14) 0.0095(13) 0.0014(13)
C18 0.0634(17) 0.097(2) 0.0573(16) 0.0085(17) 0.0083(13) -0.0017(17)
C19 0.0636(17) 0.102(2) 0.0548(16) -0.0085(18) 0.0116(13) 0.0010(17)
C20 0.0611(16) 0.0768(19) 0.0576(16) -0.0081(16) 0.0085(13) 0.0024(14)
C21 0.0739(17) 0.0648(18) 0.0581(16) 0.0017(15) 0.0064(14) 0.0007(15)
C22 0.0560(14) 0.0609(17) 0.0541(15) 0.0015(14) 0.0011(12) -0.0043(13)
C23 0.0723(17) 0.076(2) 0.0567(16) 0.0021(16) 0.0061(13) -0.0120(15)
C24 0.105(2) 0.082(2) 0.072(2) 0.0112(19) 0.0122(18) -0.016(2)
C25 0.149(3) 0.072(2) 0.082(2) 0.010(2) 0.020(2) -0.011(2)
C26 0.132(3) 0.0586(19) 0.087(2) 0.0055(18) 0.024(2) -0.001(2)
C27 0.0502(14) 0.0602(16) 0.0529(15) 0.0066(14) 0.0059(11) 0.0017(13)
C28 0.0635(18) 0.088(2) 0.096(2) 0.0192(19) -0.0166(16) 0.0115(16)
C29 0.0489(15) 0.0649(17) 0.0558(15) 0.0012(14) 0.0020(12) 0.0004(13)
C30 0.0462(16) 0.108(3) 0.109(3) 0.023(2) -0.0018(15) -0.0072(16)

loop_
_atom_type_symbol
_atom_type_description
_atom_type_scat_dispersion_real
_atom_type_scat_dispersion_imag
_atom_type_scat_source
C C 0.0033 0.0016 'International Tables Vol C Tables 4.2.6.8 and 6.1.1.4'
H H 0.0000 0.0000 'International Tables Vol C Tables 4.2.6.8 and 6.1.1.4'
N N 0.0061 0.0033 'International Tables Vol C Tables 4.2.6.8 and 6.1.1.4'
O O 0.0106 0.0060 'International Tables Vol C Tables 4.2.6.8 and 6.1.1.4'

loop_
_geom_angle_atom_site_label_1
_geom_angle_atom_site_label_2
_geom_angle_atom_site_label_3
_geom_angle
_geom_angle_site_symmetry_1
_geom_angle_site_symmetry_3
_geom_angle_publ_flag
C4 O1 C3 113.28(17) . . ?
C27 O3 C28 115.6(2) . . ?
C29 O5 C30 114.8(2) . . ?
C1 N1 C4 110.7(2) . . ?
C1 N1 C8 123.2(2) . . ?
C8 N1 C4 120.9(2) . . ?
C13 N2 C22 114.0(2) . . ?
C14 N3 C21 114.7(2) . . ?
N1 C1 C27 118.2(2) . . ?
C2 C1 N1 117.7(2) . . ?
C2 C1 C27 123.8(2) . . ?
C1 C2 C3 121.4(2) . . ?
C1 C2 C29 122.8(2) . . ?
C29 C2 C3 115.3(2) . . ?
O1 C3 C2 111.28(19) . . ?
O1 C3 C13 109.05(18) . . ?
O1 C3 C16 105.64(18) . . ?
C2 C3 C13 116.24(19) . . ?
C2 C3 C16 112.4(2) . . ?
C13 C3 C16 101.3(2) . . ?
O1 C4 N1 109.89(19) . . ?
O1 C4 H4 108.6 . . ?
O1 C4 C5 108.3(2) . . ?
N1 C4 H4 108.6 . . ?
N1 C4 C5 112.7(2) . . ?
C5 C4 H4 108.6 . . ?
C4 C5 H5 119.3 . . ?
C6 C5 C4 121.3(3) . . ?
C6 C5 H5 119.3 . . ?
C5 C6 H6 118.6 . . ?
C5 C6 C7 122.7(3) . . ?
C7 C6 H6 118.6 . . ?
C8 C7 C6 118.2(3) . . ?
C8 C7 C12 118.2(3) . . ?
C12 C7 C6 123.6(3) . . ?
C7 C8 N1 118.5(3) . . ?
C9 C8 N1 122.9(2) . . ?
C9 C8 C7 118.6(3) . . ?
C8 C9 H9 119.5 . . ?
C10 C9 C8 121.0(3) . . ?
C10 C9 H9 119.5 . . ?
C9 C10 H10 119.2 . . ?
C11 C10 C9 121.7(4) . . ?
C11 C10 H10 119.2 . . ?
C10 C11 H11 120.8 . . ?
C10 C11 C12 118.3(4) . . ?
C12 C11 H11 120.8 . . ?
C7 C12 H12 118.9 . . ?
C11 C12 C7 122.1(3) . . ?
C11 C12 H12 118.9 . . ?
N2 C13 C3 125.9(2) . . ?
N2 C13 C14 124.4(2) . . ?
C14 C13 C3 109.7(2) . . ?
N3 C14 C13 123.0(2) . . ?
N3 C14 C15 127.6(2) . . ?
C13 C14 C15 109.4(2) . . ?
C16 C15 C14 108.0(2) . . ?
C20 C15 C14 131.9(3) . . ?
C20 C15 C16 120.0(3) . . ?
C15 C16 C3 111.2(2) . . ?
C17 C16 C3 127.8(2) . . ?
C17 C16 C15 120.9(2) . . ?
C16 C17 H17 120.9 . . ?
C16 C17 C18 118.3(3) . . ?
C18 C17 H17 120.9 . . ?
C17 C18 H18 119.7 . . ?
C19 C18 C17 120.7(3) . . ?
C19 C18 H18 119.7 . . ?
C18 C19 H19 119.6 . . ?
C20 C19 C18 120.8(3) . . ?
C20 C19 H19 119.6 . . ?
C15 C20 H20 120.4 . . ?
C19 C20 C15 119.3(3) . . ?
C19 C20 H20 120.4 . . ?
N3 C21 C22 122.0(3) . . ?
N3 C21 C26 118.8(3) . . ?
C26 C21 C22 119.2(3) . . ?
N2 C22 C21 121.8(2) . . ?
N2 C22 C23 119.3(3) . . ?
C23 C22 C21 119.0(3) . . ?
C22 C23 H23 119.7 . . ?
C24 C23 C22 120.7(3) . . ?
C24 C23 H23 119.7 . . ?
C23 C24 H24 120.0 . . ?
C23 C24 C25 120.1(3) . . ?
C25 C24 H24 120.0 . . ?
C24 C25 H25 119.7 . . ?
C26 C25 C24 120.5(3) . . ?
C26 C25 H25 119.7 . . ?
C21 C26 H26 119.7 . . ?
C25 C26 C21 120.5(3) . . ?
C25 C26 H26 119.7 . . ?
O2 C27 O3 125.4(2) . . ?
O2 C27 C1 124.6(2) . . ?
O3 C27 C1 109.9(2) . . ?
O3 C28 H28A 109.5 . . ?
O3 C28 H28B 109.5 . . ?
O3 C28 H28C 109.5 . . ?
H28A C28 H28B 109.5 . . ?
H28A C28 H28C 109.5 . . ?
H28B C28 H28C 109.5 . . ?
O4 C29 O5 124.7(2) . . ?
O4 C29 C2 123.3(2) . . ?
O5 C29 C2 112.0(2) . . ?
O5 C30 H30A 109.5 . . ?
O5 C30 H30B 109.5 . . ?
O5 C30 H30C 109.5 . . ?
H30A C30 H30B 109.5 . . ?
H30A C30 H30C 109.5 . . ?
H30B C30 H30C 109.5 . . ?

loop_
_geom_bond_atom_site_label_1
_geom_bond_atom_site_label_2
_geom_bond_distance
_geom_bond_site_symmetry_2
_geom_bond_publ_flag
O1 C3 1.449(3) . ?
O1 C4 1.430(3) . ?
O2 C27 1.193(3) . ?
O3 C27 1.330(3) . ?
O3 C28 1.457(3) . ?
O4 C29 1.195(3) . ?
O5 C29 1.337(3) . ?
O5 C30 1.442(3) . ?
N1 C1 1.389(3) . ?
N1 C4 1.454(3) . ?
N1 C8 1.412(3) . ?
N2 C13 1.301(3) . ?
N2 C22 1.394(3) . ?
N3 C14 1.313(3) . ?
N3 C21 1.380(4) . ?
C1 C2 1.360(3) . ?
C1 C27 1.497(3) . ?
C2 C3 1.505(3) . ?
C2 C29 1.485(3) . ?
C3 C13 1.527(4) . ?
C3 C16 1.532(3) . ?
C4 H4 0.9800 . ?
C4 C5 1.481(4) . ?
C5 H5 0.9300 . ?
C5 C6 1.318(4) . ?
C6 H6 0.9300 . ?
C6 C7 1.447(5) . ?
C7 C8 1.397(4) . ?
C7 C12 1.416(5) . ?
C8 C9 1.385(4) . ?
C9 H9 0.9300 . ?
C9 C10 1.378(4) . ?
C10 H10 0.9300 . ?
C10 C11 1.357(5) . ?
C11 H11 0.9300 . ?
C11 C12 1.370(5) . ?
C12 H12 0.9300 . ?
C13 C14 1.426(3) . ?
C14 C15 1.458(3) . ?
C15 C16 1.407(4) . ?
C15 C20 1.385(3) . ?
C16 C17 1.376(4) . ?
C17 H17 0.9300 . ?
C17 C18 1.397(4) . ?
C18 H18 0.9300 . ?
C18 C19 1.393(4) . ?
C19 H19 0.9300 . ?
C19 C20 1.373(4) . ?
C20 H20 0.9300 . ?
C21 C22 1.412(4) . ?
C21 C26 1.409(4) . ?
C22 C23 1.401(4) . ?
C23 H23 0.9300 . ?
C23 C24 1.371(4) . ?
C24 H24 0.9300 . ?
C24 C25 1.400(5) . ?
C25 H25 0.9300 . ?
C25 C26 1.357(4) . ?
C26 H26 0.9300 . ?
C28 H28A 0.9600 . ?
C28 H28B 0.9600 . ?
C28 H28C 0.9600 . ?
C30 H30A 0.9600 . ?
C30 H30B 0.9600 . ?
C30 H30C 0.9600 . ?

loop_
_geom_torsion_atom_site_label_1
_geom_torsion_atom_site_label_2
_geom_torsion_atom_site_label_3
_geom_torsion_atom_site_label_4
_geom_torsion
_geom_torsion_site_symmetry_1
_geom_torsion_site_symmetry_2
_geom_torsion_site_symmetry_3
_geom_torsion_site_symmetry_4
_geom_torsion_publ_flag
O1 C3 C13 N2 74.8(3) . . . . ?
O1 C3 C13 C14 -105.1(2) . . . . ?
O1 C3 C16 C15 107.4(2) . . . . ?
O1 C3 C16 C17 -70.5(3) . . . . ?
O1 C4 C5 C6 105.6(3) . . . . ?
N1 C1 C2 C3 -20.7(3) . . . . ?
N1 C1 C2 C29 167.3(2) . . . . ?
N1 C1 C27 O2 -39.9(3) . . . . ?
N1 C1 C27 O3 140.1(2) . . . . ?
N1 C4 C5 C6 -16.1(4) . . . . ?
N1 C8 C9 C10 175.5(2) . . . . ?
N2 C13 C14 N3 -3.1(4) . . . . ?
N2 C13 C14 C15 176.2(2) . . . . ?
N2 C22 C23 C24 179.8(2) . . . . ?
N3 C14 C15 C16 179.0(2) . . . . ?
N3 C14 C15 C20 0.5(4) . . . . ?
N3 C21 C22 N2 -2.2(4) . . . . ?
N3 C21 C22 C23 177.4(2) . . . . ?
N3 C21 C26 C25 -177.2(3) . . . . ?
C1 N1 C4 O1 62.9(3) . . . . ?
C1 N1 C4 C5 -176.2(2) . . . . ?
C1 N1 C8 C7 -176.0(2) . . . . ?
C1 N1 C8 C9 5.4(4) . . . . ?
C1 C2 C3 O1 24.3(3) . . . . ?
C1 C2 C3 C13 149.9(2) . . . . ?
C1 C2 C3 C16 -94.0(3) . . . . ?
C1 C2 C29 O4 143.8(3) . . . . ?
C1 C2 C29 O5 -37.4(3) . . . . ?
C2 C1 C27 O2 133.6(3) . . . . ?
C2 C1 C27 O3 -46.5(3) . . . . ?
C2 C3 C13 N2 -51.9(3) . . . . ?
C2 C3 C13 C14 128.1(2) . . . . ?
C2 C3 C16 C15 -131.0(2) . . . . ?
C2 C3 C16 C17 51.1(3) . . . . ?
C3 O1 C4 N1 -58.9(3) . . . . ?
C3 O1 C4 C5 177.7(2) . . . . ?
C3 C2 C29 O4 -28.6(4) . . . . ?
C3 C2 C29 O5 150.2(2) . . . . ?
C3 C13 C14 N3 176.9(2) . . . . ?
C3 C13 C14 C15 -3.9(2) . . . . ?
C3 C16 C17 C18 177.1(2) . . . . ?
C4 O1 C3 C2 16.2(3) . . . . ?
C4 O1 C3 C13 -113.3(2) . . . . ?
C4 O1 C3 C16 138.5(2) . . . . ?
C4 N1 C1 C2 -22.7(3) . . . . ?
C4 N1 C1 C27 151.2(2) . . . . ?
C4 N1 C8 C7 -23.6(3) . . . . ?
C4 N1 C8 C9 157.7(2) . . . . ?
C4 C5 C6 C7 -0.6(5) . . . . ?
C5 C6 C7 C8 6.8(5) . . . . ?
C5 C6 C7 C12 -172.0(3) . . . . ?
C6 C7 C8 N1 5.2(4) . . . . ?
C6 C7 C8 C9 -176.1(3) . . . . ?
C6 C7 C12 C11 178.1(3) . . . . ?
C7 C8 C9 C10 -3.2(4) . . . . ?
C8 N1 C1 C2 132.1(3) . . . . ?
C8 N1 C1 C27 -54.0(3) . . . . ?
C8 N1 C4 O1 -92.5(3) . . . . ?
C8 N1 C4 C5 28.3(3) . . . . ?
C8 C7 C12 C11 -0.8(5) . . . . ?
C8 C9 C10 C11 1.4(5) . . . . ?
C9 C10 C11 C12 0.6(5) . . . . ?
C10 C11 C12 C7 -0.9(5) . . . . ?
C12 C7 C8 N1 -175.9(3) . . . . ?
C12 C7 C8 C9 2.8(4) . . . . ?
C13 N2 C22 C21 1.1(3) . . . . ?
C13 N2 C22 C23 -178.6(2) . . . . ?
C13 C3 C16 C15 -6.3(2) . . . . ?
C13 C3 C16 C17 175.8(2) . . . . ?
C13 C14 C15 C16 -0.2(3) . . . . ?
C13 C14 C15 C20 -178.7(2) . . . . ?
C14 N3 C21 C22 0.6(4) . . . . ?
C14 N3 C21 C26 178.9(3) . . . . ?
C14 C15 C16 C3 4.3(3) . . . . ?
C14 C15 C16 C17 -177.6(2) . . . . ?
C14 C15 C20 C19 178.0(2) . . . . ?
C15 C16 C17 C18 -0.7(4) . . . . ?
C16 C3 C13 N2 -174.1(2) . . . . ?
C16 C3 C13 C14 6.0(2) . . . . ?
C16 C15 C20 C19 -0.3(4) . . . . ?
C16 C17 C18 C19 -0.4(4) . . . . ?
C17 C18 C19 C20 1.2(4) . . . . ?
C18 C19 C20 C15 -0.8(4) . . . . ?
C20 C15 C16 C3 -177.01(19) . . . . ?
C20 C15 C16 C17 1.1(3) . . . . ?
C21 N3 C14 C13 1.8(3) . . . . ?
C21 N3 C14 C15 -177.3(2) . . . . ?
C21 C22 C23 C24 0.1(4) . . . . ?
C22 N2 C13 C3 -178.55(19) . . . . ?
C22 N2 C13 C14 1.4(3) . . . . ?
C22 C21 C26 C25 1.1(5) . . . . ?
C22 C23 C24 C25 0.2(4) . . . . ?
C23 C24 C25 C26 0.0(5) . . . . ?
C24 C25 C26 C21 -0.7(5) . . . . ?
C26 C21 C22 N2 179.5(3) . . . . ?
C26 C21 C22 C23 -0.8(4) . . . . ?
C27 C1 C2 C3 165.8(2) . . . . ?
C27 C1 C2 C29 -6.2(4) . . . . ?
C28 O3 C27 O2 -9.6(4) . . . . ?
C28 O3 C27 C1 170.4(2) . . . . ?
C29 C2 C3 O1 -163.20(19) . . . . ?
C29 C2 C3 C13 -37.6(3) . . . . ?
C29 C2 C3 C16 78.5(3) . . . . ?
C30 O5 C29 O4 -15.7(4) . . . . ?
C30 O5 C29 C2 165.5(2) . . . . ?
